data_7200368
loop_
_publ_author_name
'Bianketti, S\/lawomir'
'Blake, Alexander J.'
'Wilson, Claire'
'Hubberstey, Peter'
'Champness, Neil R.'
'Schr\"oder, Martin'

_publ_section_title
;
 Second-sphere hydrogen-bonding in heteroditopic mercaptopyridinium
 copper(I) frameworks
;
_journal_issue 5
_journal_name_full CrystEngComm
_journal_page_first 763
_journal_paper_doi 10.1039/b813672f
_journal_volume 11
_journal_year 2009
_chemical_formula_moiety 'C50 H50 Cu4 N10 S10, 4(NO3), H2 O, C H4 O'
_chemical_formula_sum 'C51 H56 Cu4 N14 O14 S10'
_chemical_formula_weight 1663.87
_chemical_melting_point 213.5(5)
_chemical_name_systematic
;
?
;
_space_group_IT_number 2
_symmetry_cell_setting triclinic
_symmetry_space_group_name_Hall '-P 1'
_symmetry_space_group_name_H-M 'P -1'
_atom_sites_solution_hydrogens geom
_atom_sites_solution_primary direct
_atom_sites_solution_secondary difmap
_audit_creation_method SHELXL-97
_cell_angle_alpha 72.924(1)
_cell_angle_beta 80.353(1)
_cell_angle_gamma 81.628(1)
_cell_formula_units_Z 1
_cell_length_a 10.2694(7)
_cell_length_b 10.5731(8)
_cell_length_c 16.7860(12)
_cell_measurement_reflns_used 7545
_cell_measurement_temperature 150(2)
_cell_measurement_theta_max 27.45
_cell_measurement_theta_min 2.25
_cell_volume 1708.6(2)
_computing_cell_refinement 'Bruker SAINT version 6.36a (Bruker, 2002)'
_computing_data_collection 'Bruker SMART version 5.625 (Bruker, 2001)'
_computing_data_reduction 'Bruker SAINT; Bruker SHELXTL (Bruker, 2001)'
_computing_molecular_graphics ' ?'
_computing_publication_material 'enCIFer(Allen et al.,2004);PLATON (Spek,2003)'
_computing_structure_refinement 'SHELXL-97 (Sheldrick, 1997)'
_computing_structure_solution 'WinGX - Version 1.70.01; SIR-92'
_diffrn_ambient_temperature 150(2)
_diffrn_measured_fraction_theta_full 0.960
_diffrn_measured_fraction_theta_max 0.960
_diffrn_measurement_device_type 'Bruker SMART APEX CCD area detector'
_diffrn_measurement_method \w
_diffrn_radiation_monochromator graphite
_diffrn_radiation_source 'sealed tube'
_diffrn_radiation_type MoK\a
_diffrn_radiation_wavelength 0.71073
_diffrn_reflns_av_R_equivalents 0.012
_diffrn_reflns_av_sigmaI/netI 0.0228
_diffrn_reflns_limit_h_max 13
_diffrn_reflns_limit_h_min -13
_diffrn_reflns_limit_k_max 13
_diffrn_reflns_limit_k_min -13
_diffrn_reflns_limit_l_max 14
_diffrn_reflns_limit_l_min -21
_diffrn_reflns_number 11901
_diffrn_reflns_theta_full 27.45
_diffrn_reflns_theta_max 27.45
_diffrn_reflns_theta_min 2.25
_diffrn_standards_decay_% 0
_diffrn_standards_number 0
_exptl_absorpt_coefficient_mu 1.611
_exptl_absorpt_correction_T_max 1.000
_exptl_absorpt_correction_T_min 0.750
_exptl_absorpt_correction_type multi-scan
_exptl_absorpt_process_details '(SADABS; Bruker, 2003)'
_exptl_crystal_colour orange
_exptl_crystal_density_diffrn 1.685
_exptl_crystal_density_method 'not measured'
_exptl_crystal_description block
_exptl_crystal_F_000 880
_exptl_crystal_size_max 0.21
_exptl_crystal_size_mid 0.21
_exptl_crystal_size_min 0.15
_refine_diff_density_max 0.59
_refine_diff_density_min -0.36
_refine_diff_density_rms 0.09
_refine_ls_extinction_method none
_refine_ls_goodness_of_fit_ref 1.067
_refine_ls_hydrogen_treatment constr
_refine_ls_matrix_type full
_refine_ls_number_parameters 406
_refine_ls_number_reflns 7518
_refine_ls_number_restraints 0
_refine_ls_restrained_S_all 1.067
_refine_ls_R_factor_all 0.0307
_refine_ls_R_factor_gt 0.0283
_refine_ls_shift/su_max 0.001
_refine_ls_shift/su_mean 0.000
_refine_ls_structure_factor_coef Fsqd
_refine_ls_weighting_details 'calc w=1/[\s^2^(Fo^2^)+(0.0534P)^2^+0.2603P] where P=(Fo^2^+2Fc^2^)/3'
_refine_ls_weighting_scheme calc
_refine_ls_wR_factor_gt 0.0797
_refine_ls_wR_factor_ref 0.0815
_reflns_number_gt 6878
_reflns_number_total 7518
_reflns_threshold_expression I>2\s(I)
_cod_data_source_file b813672f.txt
_cod_data_source_block Compound_3
_cod_depositor_comments
;
The following automatic conversions were performed:

'_chemical_melting_point' value '213--214' was changed to '213.5(5)'
- the average value was taken and precision was estimated.

Automatic conversion script
Id: cif_fix_values 1646 2011-03-28 12:23:43Z adriana 
;
_cod_database_code 7200368

loop_
_symmetry_equiv_pos_as_xyz
'x, y, z'
'-x, -y, -z'

loop_
_atom_site_label
_atom_site_type_symbol
_atom_site_fract_x
_atom_site_fract_y
_atom_site_fract_z
_atom_site_U_iso_or_equiv
_atom_site_adp_type
_atom_site_occupancy
_atom_site_symmetry_multiplicity
_atom_site_calc_flag
_atom_site_refinement_flags
_atom_site_disorder_assembly
_atom_site_disorder_group
Cu1 Cu 0.622689(19) 0.165532(19) 0.881868(13) 0.01990(7) Uani 1 1 d . . .
Cu2 Cu 0.578656(19) -0.039908(19) 1.139151(13) 0.02003(6) Uani 1 1 d . . .
S104 S 0.68721(4) 0.36394(4) 0.79846(3) 0.02370(10) Uani 1 1 d . . .
S124 S 0.66140(4) 0.12542(4) 1.02190(2) 0.01865(9) Uani 1 1 d . . .
S204 S 0.64499(4) -0.07032(4) 1.26684(3) 0.02153(9) Uani 1 1 d . . .
S214 S 0.38497(4) 0.22286(4) 0.91677(3) 0.01867(9) Uani 1 1 d . . .
S224 S 0.65979(4) -0.03515(4) 0.84878(2) 0.01864(9) Uani 1 1 d . . .
C102 C 1.03044(18) 0.24622(19) 0.67361(12) 0.0276(4) Uani 1 1 d . . .
H102 H 1.0851 0.1661 0.6720 0.033 Uiso 1 1 calc R . .
C103 C 0.91576(16) 0.24180(16) 0.72827(11) 0.0217(3) Uani 1 1 d . . .
H103 H 0.8913 0.1586 0.7642 0.026 Uiso 1 1 calc R . .
C104 C 0.83262(16) 0.35960(16) 0.73216(11) 0.0214(3) Uani 1 1 d . . .
C105 C 0.87739(18) 0.47912(18) 0.67690(13) 0.0303(4) Uani 1 1 d . . .
H105 H 0.8263 0.5615 0.6772 0.036 Uiso 1 1 calc R . .
C106 C 0.9925(2) 0.4775(2) 0.62344(13) 0.0343(4) Uani 1 1 d . . .
H106 H 1.0205 0.5588 0.5867 0.041 Uiso 1 1 calc R . .
C122 C 1.00620(17) 0.13434(18) 1.10159(12) 0.0252(4) Uani 1 1 d . . .
H122 H 1.0386 0.1251 1.1530 0.030 Uiso 1 1 calc R . .
C123 C 0.87466(16) 0.12504(17) 1.10164(11) 0.0213(3) Uani 1 1 d . . .
H123 H 0.8163 0.1095 1.1530 0.026 Uiso 1 1 calc R . .
C124 C 0.82517(15) 0.13848(15) 1.02563(10) 0.0183(3) Uani 1 1 d . . .
C125 C 0.91731(16) 0.16387(17) 0.95169(11) 0.0223(3) Uani 1 1 d . . .
H125 H 0.8882 0.1761 0.8989 0.027 Uiso 1 1 calc R . .
C126 C 1.04765(17) 0.17100(18) 0.95521(11) 0.0247(4) Uani 1 1 d . . .
H126 H 1.1089 0.1863 0.9051 0.030 Uiso 1 1 calc R . .
C202 C 0.49793(18) 0.30317(18) 1.26492(13) 0.0285(4) Uani 1 1 d . . .
H202 H 0.4718 0.3840 1.2254 0.034 Uiso 1 1 calc R . .
C203 C 0.54925(17) 0.19412(17) 1.23772(12) 0.0239(3) Uani 1 1 d . . .
H203 H 0.5586 0.1999 1.1795 0.029 Uiso 1 1 calc R . .
C204 C 0.58858(16) 0.07249(17) 1.29554(11) 0.0213(3) Uani 1 1 d . . .
C205 C 0.57551(19) 0.07337(19) 1.38066(12) 0.0285(4) Uani 1 1 d . . .
H205 H 0.6033 -0.0047 1.4218 0.034 Uiso 1 1 calc R . .
C206 C 0.5232(2) 0.1855(2) 1.40413(13) 0.0345(4) Uani 1 1 d . . .
H206 H 0.5144 0.1844 1.4616 0.041 Uiso 1 1 calc R . .
C212 C 0.30621(18) 0.48736(18) 0.69892(12) 0.0282(4) Uani 1 1 d . . .
H212 H 0.3293 0.4981 0.6403 0.034 Uiso 1 1 calc R . .
C213 C 0.36192(17) 0.37904(17) 0.75530(11) 0.0237(3) Uani 1 1 d . . .
H213 H 0.4249 0.3164 0.7354 0.028 Uiso 1 1 calc R . .
C214 C 0.32651(16) 0.36035(16) 0.84205(11) 0.0203(3) Uani 1 1 d . . .
C215 C 0.2371(2) 0.45986(19) 0.86763(13) 0.0337(4) Uani 1 1 d . . .
H215 H 0.2124 0.4528 0.9258 0.040 Uiso 1 1 calc R . .
C216 C 0.1857(2) 0.5667(2) 0.80883(15) 0.0402(5) Uani 1 1 d . . .
H216 H 0.1257 0.6334 0.8266 0.048 Uiso 1 1 calc R . .
C222 C 0.80802(19) -0.1077(2) 0.62936(13) 0.0316(4) Uani 1 1 d . . .
H222 H 0.8489 -0.1819 0.6102 0.038 Uiso 1 1 calc R . .
C223 C 0.76803(17) -0.12352(18) 0.71322(12) 0.0262(4) Uani 1 1 d . . .
H223 H 0.7816 -0.2085 0.7521 0.031 Uiso 1 1 calc R . .
C224 C 0.70674(15) -0.01422(17) 0.74207(10) 0.0201(3) Uani 1 1 d . . .
C225 C 0.68690(17) 0.10870(17) 0.68142(11) 0.0234(3) Uani 1 1 d . . .
H225 H 0.6431 0.1841 0.6982 0.028 Uiso 1 1 calc R . .
C226 C 0.73094(19) 0.1195(2) 0.59799(12) 0.0291(4) Uani 1 1 d . . .
H226 H 0.7197 0.2030 0.5573 0.035 Uiso 1 1 calc R . .
N101 N 1.06704(16) 0.36284(17) 0.62195(10) 0.0311(3) Uani 1 1 d . . .
H101 H 1.1409 0.3638 0.5867 0.037 Uiso 1 1 calc R . .
N121 N 1.09001(14) 0.15648(15) 1.02942(10) 0.0253(3) Uani 1 1 d . . .
H121 H 1.1744 0.1616 1.0307 0.030 Uiso 1 1 calc R . .
N201 N 0.48403(16) 0.29749(16) 1.34680(11) 0.0322(4) Uani 1 1 d . . .
H201 H 0.4487 0.3681 1.3633 0.039 Uiso 1 1 calc R . .
N211 N 0.21894(16) 0.57827(16) 0.72655(11) 0.0332(4) Uani 1 1 d . . .
H211 H 0.1831 0.6466 0.6898 0.040 Uiso 1 1 calc R . .
N221 N 0.79000(16) 0.01184(18) 0.57383(10) 0.0324(4) Uani 1 1 d . . .
H221 H 0.8175 0.0202 0.5202 0.039 Uiso 1 1 calc R . .
N1 N 0.11086(14) 0.89237(15) 0.63448(9) 0.0249(3) Uani 1 1 d . . .
O11 O 0.09082(14) 0.86980(15) 0.71160(8) 0.0348(3) Uani 1 1 d . . .
O12 O 0.10663(15) 1.00912(13) 0.58768(8) 0.0332(3) Uani 1 1 d . . .
O13 O 0.13693(14) 0.79749(13) 0.60085(8) 0.0307(3) Uani 1 1 d . . .
N2 N 0.31698(16) 0.48513(16) 1.47122(10) 0.0289(3) Uani 1 1 d . . .
O21 O 0.28960(15) 0.36669(14) 1.49642(9) 0.0396(4) Uani 1 1 d . . .
O22 O 0.40515(15) 0.51803(14) 1.41034(9) 0.0370(3) Uani 1 1 d . . .
O23 O 0.25547(15) 0.56820(14) 1.50663(9) 0.0372(3) Uani 1 1 d . . .

loop_
_atom_site_aniso_label
_atom_site_aniso_U_11
_atom_site_aniso_U_22
_atom_site_aniso_U_33
_atom_site_aniso_U_23
_atom_site_aniso_U_13
_atom_site_aniso_U_12
Cu1 0.01676(11) 0.02410(11) 0.01820(11) -0.00404(8) -0.00264(8) -0.00343(8)
Cu2 0.01753(11) 0.02328(11) 0.01911(11) -0.00494(8) -0.00317(8) -0.00254(8)
S104 0.01837(19) 0.02125(19) 0.0269(2) -0.00314(16) 0.00231(16) -0.00098(15)
S124 0.01318(18) 0.02562(19) 0.01629(19) -0.00306(15) -0.00293(15) -0.00376(14)
S204 0.02063(19) 0.02246(19) 0.0215(2) -0.00486(15) -0.00727(16) 0.00031(15)
S214 0.01430(18) 0.02234(18) 0.01803(19) -0.00426(15) -0.00160(15) -0.00099(14)
S224 0.01535(18) 0.02244(18) 0.01674(19) -0.00355(14) -0.00331(15) 0.00002(14)
C102 0.0230(8) 0.0340(9) 0.0289(9) -0.0142(7) -0.0029(7) -0.0024(7)
C103 0.0199(8) 0.0234(8) 0.0226(8) -0.0067(6) -0.0041(7) -0.0030(6)
C104 0.0178(7) 0.0253(8) 0.0207(8) -0.0048(6) -0.0031(6) -0.0036(6)
C105 0.0242(9) 0.0246(8) 0.0354(10) -0.0003(7) 0.0003(8) -0.0028(7)
C106 0.0297(10) 0.0352(10) 0.0322(10) -0.0010(8) 0.0026(8) -0.0097(8)
C122 0.0198(8) 0.0332(9) 0.0247(9) -0.0091(7) -0.0075(7) -0.0024(7)
C123 0.0167(7) 0.0289(8) 0.0196(8) -0.0083(6) -0.0027(6) -0.0029(6)
C124 0.0141(7) 0.0193(7) 0.0213(8) -0.0045(6) -0.0038(6) -0.0016(6)
C125 0.0175(8) 0.0298(8) 0.0176(8) -0.0027(6) -0.0038(6) -0.0022(6)
C126 0.0174(8) 0.0322(9) 0.0210(8) -0.0032(7) 0.0002(6) -0.0030(7)
C202 0.0233(9) 0.0267(8) 0.0357(10) -0.0090(7) -0.0006(8) -0.0058(7)
C203 0.0211(8) 0.0258(8) 0.0251(9) -0.0061(7) -0.0036(7) -0.0047(6)
C204 0.0144(7) 0.0262(8) 0.0240(8) -0.0067(6) -0.0023(6) -0.0042(6)
C205 0.0274(9) 0.0354(9) 0.0239(9) -0.0081(7) -0.0042(7) -0.0062(8)
C206 0.0342(10) 0.0447(11) 0.0285(10) -0.0160(8) 0.0026(8) -0.0118(9)
C212 0.0289(9) 0.0273(8) 0.0283(9) -0.0017(7) -0.0084(8) -0.0093(7)
C213 0.0232(8) 0.0232(8) 0.0253(9) -0.0062(7) -0.0045(7) -0.0038(6)
C214 0.0148(7) 0.0203(7) 0.0252(8) -0.0041(6) -0.0039(6) -0.0035(6)
C215 0.0315(10) 0.0307(9) 0.0318(10) -0.0058(8) 0.0044(8) 0.0032(8)
C216 0.0310(10) 0.0299(9) 0.0494(13) -0.0038(9) 0.0011(9) 0.0078(8)
C222 0.0262(9) 0.0408(10) 0.0310(10) -0.0186(8) 0.0009(8) -0.0012(8)
C223 0.0206(8) 0.0301(9) 0.0284(9) -0.0101(7) -0.0019(7) -0.0012(7)
C224 0.0135(7) 0.0284(8) 0.0192(8) -0.0060(6) -0.0029(6) -0.0048(6)
C225 0.0209(8) 0.0276(8) 0.0219(8) -0.0052(7) -0.0035(7) -0.0054(7)
C226 0.0272(9) 0.0379(10) 0.0214(9) -0.0023(7) -0.0051(7) -0.0106(8)
N101 0.0232(7) 0.0426(9) 0.0275(8) -0.0114(7) 0.0053(6) -0.0099(7)
N121 0.0131(6) 0.0350(8) 0.0285(8) -0.0081(6) -0.0045(6) -0.0040(6)
N201 0.0282(8) 0.0330(8) 0.0402(10) -0.0208(7) 0.0052(7) -0.0068(6)
N211 0.0262(8) 0.0268(7) 0.0417(10) 0.0011(7) -0.0115(7) -0.0010(6)
N221 0.0278(8) 0.0510(10) 0.0212(8) -0.0141(7) 0.0020(6) -0.0103(7)
N1 0.0213(7) 0.0307(7) 0.0221(7) -0.0075(6) -0.0043(6) 0.0016(6)
O11 0.0363(7) 0.0476(8) 0.0189(6) -0.0080(6) -0.0040(6) -0.0010(6)
O12 0.0447(8) 0.0264(6) 0.0255(7) -0.0062(5) -0.0026(6) 0.0022(6)
O13 0.0403(8) 0.0265(6) 0.0250(7) -0.0082(5) -0.0068(6) 0.0028(5)
N2 0.0293(8) 0.0335(8) 0.0222(8) -0.0077(6) 0.0012(6) -0.0030(6)
O21 0.0434(8) 0.0303(7) 0.0380(8) -0.0078(6) 0.0140(7) -0.0069(6)
O22 0.0412(8) 0.0407(7) 0.0271(7) -0.0127(6) 0.0149(6) -0.0132(6)
O23 0.0433(8) 0.0356(7) 0.0297(7) -0.0126(6) 0.0077(6) -0.0010(6)

loop_
_atom_type_symbol
_atom_type_description
_atom_type_scat_dispersion_real
_atom_type_scat_dispersion_imag
_atom_type_scat_source
C C 0.0033 0.0016 'International Tables Vol C Tables 4.2.6.8 and 6.1.1.4'
H H 0.0000 0.0000 'International Tables Vol C Tables 4.2.6.8 and 6.1.1.4'
Cu Cu 0.3201 1.2651 'International Tables Vol C Tables 4.2.6.8 and 6.1.1.4'
N N 0.0061 0.0033 'International Tables Vol C Tables 4.2.6.8 and 6.1.1.4'
O O 0.0106 0.0060 'International Tables Vol C Tables 4.2.6.8 and 6.1.1.4'
S S 0.1246 0.1234 'International Tables Vol C Tables 4.2.6.8 and 6.1.1.4'

loop_
_geom_angle_atom_site_label_1
_geom_angle_atom_site_label_2
_geom_angle_atom_site_label_3
_geom_angle
_geom_angle_site_symmetry_1
_geom_angle_site_symmetry_3
_geom_angle_publ_flag
S104 Cu1 S224 126.567(18) . . ?
S104 Cu1 S124 112.485(17) . . ?
S224 Cu1 S124 108.014(16) . . ?
S104 Cu1 S214 101.462(16) . . ?
S224 Cu1 S214 110.238(15) . . ?
S124 Cu1 S214 92.409(15) . . ?
S104 Cu1 Cu2 125.905(15) . 2_657 ?
S224 Cu1 Cu2 57.491(12) . 2_657 ?
S124 Cu1 Cu2 115.259(13) . 2_657 ?
S214 Cu1 Cu2 53.499(12) . 2_657 ?
S204 Cu2 S214 117.275(16) . 2_657 ?
S204 Cu2 S124 120.393(17) . . ?
S214 Cu2 S124 100.274(17) 2_657 . ?
S204 Cu2 S224 107.402(16) . 2_657 ?
S214 Cu2 S224 108.665(15) 2_657 2_657 ?
S124 Cu2 S224 101.367(15) . 2_657 ?
S204 Cu2 Cu1 122.633(14) . 2_657 ?
S214 Cu2 Cu1 56.856(11) 2_657 2_657 ?
S124 Cu2 Cu1 116.432(14) . 2_657 ?
S224 Cu2 Cu1 52.538(12) 2_657 2_657 ?
C104 S104 Cu1 116.96(6) . . ?
C124 S124 Cu2 110.28(6) . . ?
C124 S124 Cu1 110.46(6) . . ?
Cu2 S124 Cu1 127.036(19) . . ?
C204 S204 Cu2 106.12(6) . . ?
C214 S214 Cu2 108.49(6) . 2_657 ?
C214 S214 Cu1 111.20(6) . . ?
Cu2 S214 Cu1 69.645(13) 2_657 . ?
C224 S224 Cu1 111.90(6) . . ?
C224 S224 Cu2 104.21(5) . 2_657 ?
Cu1 S224 Cu2 69.970(13) . 2_657 ?
N101 C102 C103 120.70(17) . . ?
N101 C102 H102 119.7 . . ?
C103 C102 H102 119.7 . . ?
C102 C103 C104 120.85(16) . . ?
C102 C103 H103 119.6 . . ?
C104 C103 H103 119.6 . . ?
C103 C104 C105 115.71(16) . . ?
C103 C104 S104 124.20(13) . . ?
C105 C104 S104 120.09(13) . . ?
C106 C105 C104 120.90(17) . . ?
C106 C105 H105 119.5 . . ?
C104 C105 H105 119.5 . . ?
N101 C106 C105 120.90(17) . . ?
N101 C106 H106 119.6 . . ?
C105 C106 H106 119.6 . . ?
N121 C122 C123 120.58(16) . . ?
N121 C122 H122 119.7 . . ?
C123 C122 H122 119.7 . . ?
C122 C123 C124 120.34(16) . . ?
C122 C123 H123 119.8 . . ?
C124 C123 H123 119.8 . . ?
C125 C124 C123 116.56(14) . . ?
C125 C124 S124 120.98(13) . . ?
C123 C124 S124 122.46(12) . . ?
C126 C125 C124 120.75(16) . . ?
C126 C125 H125 119.6 . . ?
C124 C125 H125 119.6 . . ?
N121 C126 C125 120.35(16) . . ?
N121 C126 H126 119.8 . . ?
C125 C126 H126 119.8 . . ?
N201 C202 C203 120.80(17) . . ?
N201 C202 H202 119.6 . . ?
C203 C202 H202 119.6 . . ?
C202 C203 C204 120.58(17) . . ?
C202 C203 H203 119.7 . . ?
C204 C203 H203 119.7 . . ?
C205 C204 C203 116.18(16) . . ?
C205 C204 S204 120.68(13) . . ?
C203 C204 S204 123.12(14) . . ?
C206 C205 C204 120.56(18) . . ?
C206 C205 H205 119.7 . . ?
C204 C205 H205 119.7 . . ?
N201 C206 C205 120.76(19) . . ?
N201 C206 H206 119.6 . . ?
C205 C206 H206 119.6 . . ?
N211 C212 C213 120.22(18) . . ?
N211 C212 H212 119.9 . . ?
C213 C212 H212 119.9 . . ?
C212 C213 C214 120.50(17) . . ?
C212 C213 H213 119.8 . . ?
C214 C213 H213 119.8 . . ?
C213 C214 C215 116.98(15) . . ?
C213 C214 S214 123.39(13) . . ?
C215 C214 S214 119.62(14) . . ?
C216 C215 C214 120.12(19) . . ?
C216 C215 H215 119.9 . . ?
C214 C215 H215 119.9 . . ?
N211 C216 C215 120.87(19) . . ?
N211 C216 H216 119.6 . . ?
C215 C216 H216 119.6 . . ?
N221 C222 C223 120.53(18) . . ?
N221 C222 H222 119.7 . . ?
C223 C222 H222 119.7 . . ?
C222 C223 C224 120.12(17) . . ?
C222 C223 H223 119.9 . . ?
C224 C223 H223 119.9 . . ?
C223 C224 C225 117.46(16) . . ?
C223 C224 S224 119.57(13) . . ?
C225 C224 S224 122.97(14) . . ?
C226 C225 C224 119.96(17) . . ?
C226 C225 H225 120.0 . . ?
C224 C225 H225 120.0 . . ?
N221 C226 C225 120.13(17) . . ?
N221 C226 H226 119.9 . . ?
C225 C226 H226 119.9 . . ?
C106 N101 C102 120.94(16) . . ?
C106 N101 H101 119.5 . . ?
C102 N101 H101 119.5 . . ?
C122 N121 C126 121.41(15) . . ?
C122 N121 H121 119.3 . . ?
C126 N121 H121 119.3 . . ?
C202 N201 C206 121.06(17) . . ?
C202 N201 H201 119.5 . . ?
C206 N201 H201 119.5 . . ?
C216 N211 C212 121.25(16) . . ?
C216 N211 H211 119.4 . . ?
C212 N211 H211 119.4 . . ?
C222 N221 C226 121.77(17) . . ?
C222 N221 H221 119.1 . . ?
C226 N221 H221 119.1 . . ?
O11 N1 O12 121.04(15) . . ?
O11 N1 O13 120.45(15) . . ?
O12 N1 O13 118.51(15) . . ?
O23 N2 O22 120.83(16) . . ?
O23 N2 O21 119.74(15) . . ?
O22 N2 O21 119.43(15) . . ?

loop_
_geom_bond_atom_site_label_1
_geom_bond_atom_site_label_2
_geom_bond_distance
_geom_bond_site_symmetry_2
_geom_bond_publ_flag
Cu1 S104 2.2735(5) . ?
Cu1 S224 2.3112(5) . ?
Cu1 S124 2.3540(5) . ?
Cu1 S214 2.4431(5) . ?
Cu1 Cu2 2.7356(3) 2_657 ?
Cu2 S204 2.2764(5) . ?
Cu2 S214 2.3454(5) 2_657 ?
Cu2 S124 2.3458(4) . ?
Cu2 S224 2.4555(5) 2_657 ?
Cu2 Cu1 2.7356(3) 2_657 ?
S104 C104 1.7098(17) . ?
S124 C124 1.7204(16) . ?
S204 C204 1.7107(18) . ?
S214 C214 1.7246(16) . ?
S214 Cu2 2.3454(5) 2_657 ?
S224 C224 1.7317(17) . ?
S224 Cu2 2.4555(4) 2_657 ?
C102 N101 1.346(2) . ?
C102 C103 1.364(2) . ?
C102 H102 0.9500 . ?
C103 C104 1.416(2) . ?
C103 H103 0.9500 . ?
C104 C105 1.417(2) . ?
C105 C106 1.360(3) . ?
C105 H105 0.9500 . ?
C106 N101 1.341(3) . ?
C106 H106 0.9500 . ?
C122 N121 1.344(2) . ?
C122 C123 1.368(2) . ?
C122 H122 0.9500 . ?
C123 C124 1.413(2) . ?
C123 H123 0.9500 . ?
C124 C125 1.412(2) . ?
C125 C126 1.364(2) . ?
C125 H125 0.9500 . ?
C126 N121 1.347(2) . ?
C126 H126 0.9500 . ?
C202 N201 1.342(3) . ?
C202 C203 1.366(3) . ?
C202 H202 0.9500 . ?
C203 C204 1.416(2) . ?
C203 H203 0.9500 . ?
C204 C205 1.415(3) . ?
C205 C206 1.366(3) . ?
C205 H205 0.9500 . ?
C206 N201 1.346(3) . ?
C206 H206 0.9500 . ?
C212 N211 1.347(3) . ?
C212 C213 1.374(2) . ?
C212 H212 0.9500 . ?
C213 C214 1.402(2) . ?
C213 H213 0.9500 . ?
C214 C215 1.409(2) . ?
C215 C216 1.369(3) . ?
C215 H215 0.9500 . ?
C216 N211 1.339(3) . ?
C216 H216 0.9500 . ?
C222 N221 1.341(3) . ?
C222 C223 1.366(3) . ?
C222 H222 0.9500 . ?
C223 C224 1.407(2) . ?
C223 H223 0.9500 . ?
C224 C225 1.408(2) . ?
C225 C226 1.374(3) . ?
C225 H225 0.9500 . ?
C226 N221 1.347(3) . ?
C226 H226 0.9500 . ?
N101 H101 0.8800 . ?
N121 H121 0.8800 . ?
N201 H201 0.8800 . ?
N211 H211 0.8800 . ?
N221 H221 0.8800 . ?
N1 O11 1.232(2) . ?
N1 O12 1.2527(19) . ?
N1 O13 1.265(2) . ?
N2 O23 1.242(2) . ?
N2 O22 1.248(2) . ?
N2 O21 1.256(2) . ?

loop_
_geom_torsion_atom_site_label_1
_geom_torsion_atom_site_label_2
_geom_torsion_atom_site_label_3
_geom_torsion_atom_site_label_4
_geom_torsion
_geom_torsion_site_symmetry_1
_geom_torsion_site_symmetry_2
_geom_torsion_site_symmetry_3
_geom_torsion_site_symmetry_4
_geom_torsion_publ_flag
S224 Cu1 S104 C104 -32.78(7) . . . . ?
S124 Cu1 S104 C104 103.59(7) . . . . ?
S214 Cu1 S104 C104 -158.92(7) . . . . ?
Cu2 Cu1 S104 C104 -105.97(7) 2_657 . . . ?
S204 Cu2 S124 C124 36.43(6) . . . . ?
S214 Cu2 S124 C124 -93.83(6) 2_657 . . . ?
S224 Cu2 S124 C124 154.56(6) 2_657 . . . ?
Cu1 Cu2 S124 C124 -151.80(6) 2_657 . . . ?
S204 Cu2 S124 Cu1 174.643(19) . . . . ?
S214 Cu2 S124 Cu1 44.38(3) 2_657 . . . ?
S224 Cu2 S124 Cu1 -67.22(2) 2_657 . . . ?
Cu1 Cu2 S124 Cu1 -13.58(3) 2_657 . . . ?
S104 Cu1 S124 C124 -54.62(6) . . . . ?
S224 Cu1 S124 C124 89.73(6) . . . . ?
S214 Cu1 S124 C124 -158.08(6) . . . . ?
Cu2 Cu1 S124 C124 151.60(6) 2_657 . . . ?
S104 Cu1 S124 Cu2 167.22(2) . . . . ?
S224 Cu1 S124 Cu2 -48.43(3) . . . . ?
S214 Cu1 S124 Cu2 63.77(2) . . . . ?
Cu2 Cu1 S124 Cu2 13.45(3) 2_657 . . . ?
S214 Cu2 S204 C204 -173.24(6) 2_657 . . . ?
S124 Cu2 S204 C204 64.41(6) . . . . ?
S224 Cu2 S204 C204 -50.63(6) 2_657 . . . ?
Cu1 Cu2 S204 C204 -106.84(6) 2_657 . . . ?
S104 Cu1 S214 C214 23.82(7) . . . . ?
S224 Cu1 S214 C214 -112.46(6) . . . . ?
S124 Cu1 S214 C214 137.34(7) . . . . ?
Cu2 Cu1 S214 C214 -102.65(7) 2_657 . . . ?
S104 Cu1 S214 Cu2 126.467(17) . . . 2_657 ?
S224 Cu1 S214 Cu2 -9.806(16) . . . 2_657 ?
S124 Cu1 S214 Cu2 -120.012(14) . . . 2_657 ?
S104 Cu1 S224 C224 -15.39(6) . . . . ?
S124 Cu1 S224 C224 -153.29(6) . . . . ?
S214 Cu1 S224 C224 107.10(6) . . . . ?
Cu2 Cu1 S224 C224 97.76(6) 2_657 . . . ?
S104 Cu1 S224 Cu2 -113.149(19) . . . 2_657 ?
S124 Cu1 S224 Cu2 108.956(14) . . . 2_657 ?
S214 Cu1 S224 Cu2 9.342(15) . . . 2_657 ?
N101 C102 C103 C104 -0.1(3) . . . . ?
C102 C103 C104 C105 -0.6(3) . . . . ?
C102 C103 C104 S104 179.96(14) . . . . ?
Cu1 S104 C104 C103 -2.06(18) . . . . ?
Cu1 S104 C104 C105 178.47(13) . . . . ?
C103 C104 C105 C106 0.8(3) . . . . ?
S104 C104 C105 C106 -179.69(17) . . . . ?
C104 C105 C106 N101 -0.4(3) . . . . ?
N121 C122 C123 C124 0.1(3) . . . . ?
C122 C123 C124 C125 -1.1(2) . . . . ?
C122 C123 C124 S124 179.06(13) . . . . ?
Cu2 S124 C124 C125 142.70(12) . . . . ?
Cu1 S124 C124 C125 -2.70(15) . . . . ?
Cu2 S124 C124 C123 -37.48(15) . . . . ?
Cu1 S124 C124 C123 177.11(12) . . . . ?
C123 C124 C125 C126 1.7(2) . . . . ?
S124 C124 C125 C126 -178.43(14) . . . . ?
C124 C125 C126 N121 -1.3(3) . . . . ?
N201 C202 C203 C204 0.2(3) . . . . ?
C202 C203 C204 C205 -2.0(2) . . . . ?
C202 C203 C204 S204 176.29(14) . . . . ?
Cu2 S204 C204 C205 160.21(13) . . . . ?
Cu2 S204 C204 C203 -18.04(15) . . . . ?
C203 C204 C205 C206 2.2(3) . . . . ?
S204 C204 C205 C206 -176.18(15) . . . . ?
C204 C205 C206 N201 -0.5(3) . . . . ?
N211 C212 C213 C214 1.4(3) . . . . ?
C212 C213 C214 C215 -2.7(3) . . . . ?
C212 C213 C214 S214 176.44(13) . . . . ?
Cu2 S214 C214 C213 -31.22(15) 2_657 . . . ?
Cu1 S214 C214 C213 43.50(16) . . . . ?
Cu2 S214 C214 C215 147.94(14) 2_657 . . . ?
Cu1 S214 C214 C215 -137.35(14) . . . . ?
C213 C214 C215 C216 2.0(3) . . . . ?
S214 C214 C215 C216 -177.26(17) . . . . ?
C214 C215 C216 N211 0.2(3) . . . . ?
N221 C222 C223 C224 0.3(3) . . . . ?
C222 C223 C224 C225 1.2(2) . . . . ?
C222 C223 C224 S224 -178.64(14) . . . . ?
Cu1 S224 C224 C223 162.55(12) . . . . ?
Cu2 S224 C224 C223 -123.65(13) 2_657 . . . ?
Cu1 S224 C224 C225 -17.25(16) . . . . ?
Cu2 S224 C224 C225 56.55(15) 2_657 . . . ?
C223 C224 C225 C226 -2.2(2) . . . . ?
S224 C224 C225 C226 177.62(14) . . . . ?
C224 C225 C226 N221 1.7(3) . . . . ?
C105 C106 N101 C102 -0.4(3) . . . . ?
C103 C102 N101 C106 0.6(3) . . . . ?
C123 C122 N121 C126 0.4(3) . . . . ?
C125 C126 N121 C122 0.2(3) . . . . ?
C203 C202 N201 C206 1.7(3) . . . . ?
C205 C206 N201 C202 -1.5(3) . . . . ?
C215 C216 N211 C212 -1.7(3) . . . . ?
C213 C212 N211 C216 0.9(3) . . . . ?
C223 C222 N221 C226 -0.9(3) . . . . ?
C225 C226 N221 C222 -0.2(3) . . . . ?
